data_7219425
loop_
_publ_author_name
'Podyachev, Sergey Nicolaevich'
'Masliy, Alexey Nicolaevich'
'Semenov, Vyacheslav Engelsovich'
'Syakaev, Victor Vasil'evich'
'Sudakova, Svetlana'
'Voronina, Julia Konstantinovna'
'Ivanov, Vladimir Timofeevich'
'Kuznetsov, Andrey Mikhailovich'
'Gogolashvili, Edward Lavrentievich'
'Reznik, Vladimir Savich'
'Konovalov, Alexander Ivanovich'

_publ_section_title
;
 Silver mediated duplex-type complexes of pyrimidinophanes and their
 acyclic counterparts
;
_journal_name_full 'RSC Adv.'
_journal_paper_doi 10.1039/C4RA14070B
_journal_year 2015
_chemical_formula_moiety 'C16 H26 Ag N7 O3 S2'
_chemical_formula_sum 'C16 H26 Ag N7 O3 S2'
_chemical_formula_weight 536.43
_chemical_name_common 'complex of 2-thiomethyl-4-dimethylamino-6-methylpyrimidine with AgNO3'
_chemical_name_systematic 'complex of 2-thiomethyl-4-dimethylamino-6-methylpyrimidine with AgNO3'
_space_group_IT_number 2
_symmetry_cell_setting triclinic
_symmetry_Int_Tables_number 2
_symmetry_space_group_name_Hall '-P 1'
_symmetry_space_group_name_H-M 'P -1'
_atom_sites_solution_hydrogens geom
_atom_sites_solution_primary direct
_atom_sites_solution_secondary difmap
_audit_creation_method SHELXL-97
_audit_update_record
;
2015-01-22 deposited with the CCDC.
2015-01-28 downloaded from the CCDC.
;
_cell_angle_alpha 96.068(4)
_cell_angle_beta 90.565(5)
_cell_angle_gamma 99.987(5)
_cell_formula_units_Z 2
_cell_length_a 8.1119(15)
_cell_length_b 9.9709(19)
_cell_length_c 15.157(3)
_cell_measurement_temperature 296(2)
_cell_measurement_theta_max 52
_cell_measurement_theta_min -3
_cell_volume 1200.1(4)
_computing_cell_refinement 'Bruker SAINT'
_computing_data_collection 'Bruker APEX2'
_computing_data_reduction 'Bruker SAINT'
_computing_structure_refinement 'SHELXL-97 (Sheldrick, 1997)'
_computing_structure_solution 'SHELXS-97 (Sheldrick, 2008)'
_diffrn_ambient_temperature 296(2)
_diffrn_measured_fraction_theta_full 0.985
_diffrn_measured_fraction_theta_max 0.985
_diffrn_measurement_device_type 'Bruker APEX-II CCD'
_diffrn_measurement_method '\w scans'
_diffrn_radiation_monochromator graphite
_diffrn_radiation_type MoK\a
_diffrn_radiation_wavelength 0.71073
_diffrn_reflns_av_R_equivalents 0.0280
_diffrn_reflns_av_sigmaI/netI 0.0434
_diffrn_reflns_limit_h_max 4
_diffrn_reflns_limit_h_min -10
_diffrn_reflns_limit_k_max 12
_diffrn_reflns_limit_k_min -11
_diffrn_reflns_limit_l_max 18
_diffrn_reflns_limit_l_min -18
_diffrn_reflns_number 8693
_diffrn_reflns_theta_full 26.00
_diffrn_reflns_theta_max 26.00
_diffrn_reflns_theta_min 1.35
_diffrn_source 'fine-focus sealed tube'
_exptl_absorpt_coefficient_mu 1.043
_exptl_absorpt_correction_T_max 0.9029
_exptl_absorpt_correction_T_min 0.8592
_exptl_absorpt_correction_type multi-scan
_exptl_crystal_colour colorless
_exptl_crystal_density_diffrn 1.485
_exptl_crystal_density_method 'not measured'
_exptl_crystal_description prizm
_exptl_crystal_F_000 548
_exptl_crystal_size_max 0.15
_exptl_crystal_size_mid 0.12
_exptl_crystal_size_min 0.10
_refine_diff_density_max 2.238
_refine_diff_density_min -2.380
_refine_diff_density_rms 0.318
_refine_ls_extinction_method none
_refine_ls_goodness_of_fit_ref 1.072
_refine_ls_hydrogen_treatment mixed
_refine_ls_matrix_type full
_refine_ls_number_parameters 256
_refine_ls_number_reflns 4648
_refine_ls_number_restraints 11
_refine_ls_restrained_S_all 1.090
_refine_ls_R_factor_all 0.1197
_refine_ls_R_factor_gt 0.0868
_refine_ls_shift/su_max 0.001
_refine_ls_shift/su_mean 0.000
_refine_ls_structure_factor_coef Fsqd
_refine_ls_weighting_details 'calc w=1/[\s^2^(Fo^2^)+(0.1928P)^2^+2.0672P] where P=(Fo^2^+2Fc^2^)/3'
_refine_ls_weighting_scheme calc
_refine_ls_wR_factor_gt 0.2524
_refine_ls_wR_factor_ref 0.3054
_reflns_number_gt 3122
_reflns_number_total 4648
_reflns_threshold_expression >2sigma(I)
_cod_data_source_file c4ra14070b2.cif
_cod_data_source_block 1012022
_cod_database_code 7219425

loop_
_symmetry_equiv_pos_as_xyz
'x, y, z'
'-x, -y, -z'

loop_
_atom_site_label
_atom_site_type_symbol
_atom_site_fract_x
_atom_site_fract_y
_atom_site_fract_z
_atom_site_U_iso_or_equiv
_atom_site_adp_type
_atom_site_occupancy
_atom_site_symmetry_multiplicity
_atom_site_calc_flag
_atom_site_refinement_flags
_atom_site_disorder_assembly
_atom_site_disorder_group
Ag1 Ag 0.74756(7) 0.49088(6) 0.50172(3) 0.0516(3) Uani 1 1 d . A 4
S23 S 0.8088(3) 0.1936(2) 0.43152(15) 0.0554(6) Uani 1 1 d . A 4
S11 S 0.6868(3) 0.7873(2) 0.56974(15) 0.0562(6) Uani 1 1 d . A 4
C2 C 0.6101(9) 0.6735(8) 0.6470(5) 0.0402(16) Uani 1 1 d . A 4
C14 C 0.8863(9) 0.3106(8) 0.3557(5) 0.0409(16) Uani 1 1 d . A 4
N15 N 0.9529(9) 0.2639(7) 0.2824(4) 0.0459(15) Uani 1 1 d . A 4
N3 N 0.5424(8) 0.7197(7) 0.7191(4) 0.0443(15) Uani 1 1 d . A 4
C4 C 0.4831(10) 0.6274(8) 0.7766(5) 0.0437(17) Uani 1 1 d . A 4
C17 C 0.9986(10) 0.4971(8) 0.2482(5) 0.0474(18) Uani 1 1 d . A 4
H17 H 1.0377 0.5627 0.2105 0.057 Uiso 1 1 calc R A 4
N20 N 1.0785(16) 0.3120(12) 0.1519(7) 0.0965(18) Uani 1 1 d . A 4
C5 C 0.4979(10) 0.4884(8) 0.7559(5) 0.0462(18) Uani 1 1 d . A 4
H5 H 0.4582 0.4240 0.7942 0.055 Uiso 1 1 calc R A 4
C16 C 1.0140(10) 0.3586(8) 0.2253(5) 0.0428(16) Uani 1 1 d . A 4
N8 N 0.4164(12) 0.6745(9) 0.8500(5) 0.067(2) Uani 1 1 d . A 4
C24 C 0.8501(16) 0.0351(10) 0.3751(8) 0.079(3) Uani 1 1 d . A 4
H242 H 0.7690 0.0037 0.3276 0.118 Uiso 1 1 calc R A 4
H243 H 0.8430 -0.0324 0.4162 0.118 Uiso 1 1 calc R A 4
H241 H 0.9603 0.0496 0.3515 0.118 Uiso 1 1 calc R A 4
N13 N 0.8679(8) 0.4402(7) 0.3823(4) 0.0440(14) Uani 1 1 d . A 4
N1 N 0.6286(8) 0.5436(7) 0.6220(4) 0.0423(14) Uani 1 1 d . A 4
C18 C 0.9266(10) 0.5338(8) 0.3253(5) 0.0446(17) Uani 1 1 d . A 4
C6 C 0.5699(10) 0.4509(8) 0.6800(5) 0.0434(17) Uani 1 1 d . A 4
C21 C 1.0897(15) 0.1711(12) 0.1315(7) 0.073(3) Uani 1 1 d . A 4
H213 H 1.0318 0.1366 0.0760 0.109 Uiso 1 1 calc R A 4
H211 H 1.0397 0.1201 0.1776 0.109 Uiso 1 1 calc R A 4
H212 H 1.2053 0.1618 0.1271 0.109 Uiso 1 1 calc R A 4
C10 C 0.4032(14) 0.8179(10) 0.8679(7) 0.065(2) Uani 1 1 d . A 4
H102 H 0.2873 0.8269 0.8682 0.098 Uiso 1 1 calc R A 4
H103 H 0.4586 0.8679 0.8226 0.098 Uiso 1 1 calc R A 4
H101 H 0.4551 0.8539 0.9247 0.098 Uiso 1 1 calc R A 4
C22 C 1.1432(13) 0.4010(12) 0.0863(6) 0.065(2) Uani 1 1 d . A 4
H223 H 1.2624 0.4069 0.0838 0.098 Uiso 1 1 calc R A 4
H221 H 1.1174 0.4907 0.1022 0.098 Uiso 1 1 calc R A 4
H222 H 1.0927 0.3646 0.0292 0.098 Uiso 1 1 calc R A 4
C12 C 0.6513(15) 0.9471(10) 0.6242(7) 0.071(3) Uani 1 1 d . A 4
H121 H 0.5368 0.9383 0.6417 0.106 Uiso 1 1 calc R A 4
H122 H 0.6738 1.0163 0.5843 0.106 Uiso 1 1 calc R A 4
H123 H 0.7241 0.9725 0.6757 0.106 Uiso 1 1 calc R A 4
C9 C 0.3498(12) 0.5872(12) 0.9148(6) 0.064(2) Uani 1 1 d . A 4
H92 H 0.4043 0.6204 0.9713 0.096 Uiso 1 1 calc R A 4
H93 H 0.3688 0.4958 0.8974 0.096 Uiso 1 1 calc R A 4
H91 H 0.2317 0.5866 0.9191 0.096 Uiso 1 1 calc R A 4
C7 C 0.5926(12) 0.3056(9) 0.6533(6) 0.056(2) Uani 1 1 d . A 4
H72 H 0.7095 0.3002 0.6562 0.085 Uiso 1 1 calc R A 4
H71 H 0.5497 0.2773 0.5937 0.085 Uiso 1 1 calc R A 4
H73 H 0.5330 0.2465 0.6928 0.085 Uiso 1 1 calc R A 4
C19 C 0.9032(12) 0.6773(9) 0.3538(6) 0.057(2) Uani 1 1 d . A 4
H191 H 0.9595 0.7375 0.3139 0.086 Uiso 1 1 calc R A 4
H192 H 0.9491 0.7049 0.4128 0.086 Uiso 1 1 calc R A 4
H193 H 0.7859 0.6816 0.3529 0.086 Uiso 1 1 calc R A 4
O26A O 0.895(2) 0.2821(14) 0.9113(9) 0.0965(18) Uani 0.589(3) 1 d PD B 1
N25A N 0.8142(19) 0.1732(15) 0.8699(9) 0.0965(18) Uani 0.589(3) 1 d PD B 1
O28A O 0.8545(17) 0.1289(14) 0.7946(8) 0.0965(18) Uani 0.589(3) 1 d PD B 1
O27A O 0.7076(19) 0.1079(15) 0.9259(9) 0.0965(18) Uani 0.589(3) 1 d PD B 1
N25B N 0.303(2) 0.1514(18) 0.8837(10) 0.0965(18) Uani 0.411(3) 1 d PD B 2
O27B O 0.414(3) 0.2726(17) 0.9135(12) 0.0965(18) Uani 0.411(3) 1 d PD B 2
O28B O 0.3245 0.0925 0.7968 0.0965(18) Uani 0.411(3) 1 d PD B 2
O26B O 0.178(2) 0.097(2) 0.9341(11) 0.0965(18) Uani 0.411(3) 1 d PD B 2

loop_
_atom_site_aniso_label
_atom_site_aniso_U_11
_atom_site_aniso_U_22
_atom_site_aniso_U_33
_atom_site_aniso_U_23
_atom_site_aniso_U_13
_atom_site_aniso_U_12
Ag1 0.0631(5) 0.0550(5) 0.0380(5) -0.0024(3) 0.0119(3) 0.0177(3)
S23 0.0742(14) 0.0486(12) 0.0443(12) 0.0075(9) 0.0178(10) 0.0107(10)
S11 0.0763(15) 0.0508(12) 0.0447(12) 0.0111(9) 0.0177(10) 0.0151(10)
C2 0.049(4) 0.039(4) 0.033(4) 0.000(3) 0.003(3) 0.011(3)
C14 0.040(4) 0.045(4) 0.038(4) 0.005(3) 0.006(3) 0.008(3)
N15 0.057(4) 0.042(4) 0.038(3) 0.001(3) 0.006(3) 0.010(3)
N3 0.054(4) 0.042(3) 0.038(3) 0.002(3) 0.005(3) 0.013(3)
C4 0.046(4) 0.050(4) 0.036(4) 0.002(3) 0.007(3) 0.011(3)
C17 0.052(4) 0.048(4) 0.042(4) 0.010(3) 0.006(3) 0.004(3)
N20 0.131(5) 0.084(4) 0.074(4) 0.005(3) 0.024(3) 0.019(4)
C5 0.051(4) 0.048(4) 0.040(4) 0.009(3) 0.007(3) 0.008(3)
C16 0.047(4) 0.048(4) 0.033(4) 0.000(3) 0.004(3) 0.010(3)
N8 0.084(5) 0.069(5) 0.048(4) -0.002(4) 0.015(4) 0.019(4)
C24 0.110(9) 0.049(5) 0.081(7) 0.010(5) 0.031(6) 0.020(5)
N13 0.051(4) 0.046(4) 0.035(3) -0.004(3) 0.006(3) 0.010(3)
N1 0.046(3) 0.044(4) 0.039(3) 0.002(3) 0.009(3) 0.014(3)
C18 0.051(4) 0.044(4) 0.039(4) -0.001(3) 0.003(3) 0.011(3)
C6 0.051(4) 0.043(4) 0.037(4) 0.000(3) 0.004(3) 0.014(3)
C21 0.088(7) 0.076(7) 0.058(6) -0.009(5) 0.020(5) 0.029(6)
C10 0.084(7) 0.058(6) 0.055(5) -0.008(4) 0.015(5) 0.024(5)
C22 0.075(6) 0.077(7) 0.045(5) 0.010(4) 0.016(4) 0.014(5)
C12 0.104(8) 0.043(5) 0.064(6) 0.001(4) 0.022(6) 0.013(5)
C9 0.069(6) 0.082(7) 0.043(5) 0.005(4) 0.021(4) 0.021(5)
C7 0.072(6) 0.047(5) 0.051(5) -0.002(4) 0.008(4) 0.019(4)
C19 0.073(6) 0.047(5) 0.051(5) -0.006(4) 0.012(4) 0.014(4)
O26A 0.131(5) 0.084(4) 0.074(4) 0.005(3) 0.024(3) 0.019(4)
N25A 0.131(5) 0.084(4) 0.074(4) 0.005(3) 0.024(3) 0.019(4)
O28A 0.131(5) 0.084(4) 0.074(4) 0.005(3) 0.024(3) 0.019(4)
O27A 0.131(5) 0.084(4) 0.074(4) 0.005(3) 0.024(3) 0.019(4)
N25B 0.131(5) 0.084(4) 0.074(4) 0.005(3) 0.024(3) 0.019(4)
O27B 0.131(5) 0.084(4) 0.074(4) 0.005(3) 0.024(3) 0.019(4)
O28B 0.131(5) 0.084(4) 0.074(4) 0.005(3) 0.024(3) 0.019(4)
O26B 0.131(5) 0.084(4) 0.074(4) 0.005(3) 0.024(3) 0.019(4)

loop_
_atom_type_symbol
_atom_type_description
_atom_type_scat_dispersion_real
_atom_type_scat_dispersion_imag
_atom_type_scat_source
C C 0.0033 0.0016 'International Tables Vol C Tables 4.2.6.8 and 6.1.1.4'
H H 0.0000 0.0000 'International Tables Vol C Tables 4.2.6.8 and 6.1.1.4'
N N 0.0061 0.0033 'International Tables Vol C Tables 4.2.6.8 and 6.1.1.4'
O O 0.0106 0.0060 'International Tables Vol C Tables 4.2.6.8 and 6.1.1.4'
S S 0.1246 0.1234 'International Tables Vol C Tables 4.2.6.8 and 6.1.1.4'
Ag Ag -0.8971 1.1015 'International Tables Vol C Tables 4.2.6.8 and 6.1.1.4'

loop_
_geom_angle_atom_site_label_1
_geom_angle_atom_site_label_2
_geom_angle_atom_site_label_3
_geom_angle
N13 Ag1 N1 179.4(2)
C14 S23 C24 101.3(4)
C2 S11 C12 101.7(4)
N3 C2 N1 127.4(7)
N3 C2 S11 119.4(6)
N1 C2 S11 113.2(5)
N15 C14 N13 128.2(7)
N15 C14 S23 118.4(6)
N13 C14 S23 113.3(5)
C14 N15 C16 116.8(7)
C2 N3 C4 117.3(7)
N8 C4 N3 117.3(8)
N8 C4 C5 123.5(8)
N3 C4 C5 119.2(7)
C18 C17 C16 119.7(7)
C16 N20 C21 122.5(10)
C16 N20 C22 121.8(10)
C21 N20 C22 115.7(10)
C6 C5 C4 119.0(7)
N20 C16 N15 116.9(8)
N20 C16 C17 124.6(8)
N15 C16 C17 118.5(7)
C4 N8 C9 122.2(9)
C4 N8 C10 121.3(8)
C9 N8 C10 116.5(8)
C14 N13 C18 115.0(6)
C14 N13 Ag1 121.6(5)
C18 N13 Ag1 123.3(5)
C2 N1 C6 115.4(6)
C2 N1 Ag1 121.2(5)
C6 N1 Ag1 123.5(5)
C17 C18 N13 121.7(7)
C17 C18 C19 123.1(8)
N13 C18 C19 115.2(7)
C5 C6 N1 121.7(7)
C5 C6 C7 122.6(8)
N1 C6 C7 115.7(7)
O28A N25A O26A 121.6(15)
O28A N25A O27A 128.3(15)
O26A N25A O27A 109.1(14)
O26B N25B O27B 121.9(14)
O26B N25B O28B 121.6(14)
O27B N25B O28B 116.5(13)

loop_
_geom_bond_atom_site_label_1
_geom_bond_atom_site_label_2
_geom_bond_distance
Ag1 N13 2.121(6)
Ag1 N1 2.131(6)
S23 C14 1.767(8)
S23 C24 1.801(10)
S11 C2 1.760(8)
S11 C12 1.785(9)
C2 N3 1.303(10)
C2 N1 1.345(9)
C14 N15 1.316(10)
C14 N13 1.346(10)
N15 C16 1.380(10)
N3 C4 1.365(10)
C4 N8 1.319(11)
C4 C5 1.414(11)
C17 C18 1.356(11)
C17 C16 1.415(11)
N20 C16 1.309(13)
N20 C21 1.425(15)
N20 C22 1.445(15)
C5 C6 1.342(11)
N8 C9 1.429(13)
N8 C10 1.450(13)
N13 C18 1.366(11)
N1 C6 1.372(10)
C18 C19 1.495(11)
C6 C7 1.506(11)
O26A N25A 1.266(14)
N25A O28A 1.247(13)
N25A O27A 1.352(14)
N25B O26B 1.347(15)
N25B O27B 1.406(16)
N25B O28B 1.410(14)
